data_4060809
loop_
_publ_author_name
'Filippou, Alexander C.'
'Portius, Peter'
'Philippopoulos, Athanassios I.'

_publ_section_title
;
  Molybdenum and Tungsten Germylyne Complexes of the general formula
  trans-[X(dppe)~2~M\\tb Ge-(\h^1^-Cp^*^)] (X = Cl, Br, I; dppe =
  Ph~2~PCH~2~CH~2~PPh~2~; Cp^*^ = C~5~Me~5~); Syntheses, Molecular
  Structures and Bonding Features of the Germylyne Ligand
;
_journal_name_full Organometallics
_journal_paper_doi 10.1021/om010785x
_journal_year 2002
_chemical_formula_moiety 'C10 H15 Ge I3'
_chemical_formula_sum 'C10 H15 Ge I3'
_chemical_formula_weight 588.51
_chemical_name_common
;
 (\h^1^-Pentamethylcyclopentadienyl)triiodogermane
;
_space_group_IT_number 2
_symmetry_cell_setting triclinic
_symmetry_space_group_name_Hall '-P 1'
_symmetry_space_group_name_H-M 'P -1'
_cell_angle_alpha 89.35(3)
_cell_angle_beta 82.45(3)
_cell_angle_gamma 89.67(3)
_cell_formula_units_Z 4
_cell_length_a 8.376(2)
_cell_length_b 13.524(4)
_cell_length_c 13.774(3)
_cell_measurement_temperature 180(2)
_cell_volume 1546.7(7)
_diffrn_ambient_temperature 180(2)
_exptl_crystal_density_diffrn 2.527
_cod_depositor_comments
;
The following automatic conversions were performed:
'_symmetry_cell_setting' value 'Triclinic' changed to 'triclinic'
according to '/home/saulius/struct/CIF-dictionaries/cif_core.dic'
dictionary named 'cif_core.dic' version 2.4.1 from 2010-06-29.

Automatic conversion script
Id: cif_fix_enum 1527 2010-12-29 10:47:43Z saulius 
;
_cod_database_code 4060809

loop_
_symmetry_equiv_pos_as_xyz
'x, y, z'
'-x, -y, -z'

loop_
_atom_site_label
_atom_site_type_symbol
_atom_site_fract_x
_atom_site_fract_y
_atom_site_fract_z
_atom_site_U_iso_or_equiv
_atom_site_adp_type
_atom_site_occupancy
_atom_site_symmetry_multiplicity
_atom_site_calc_flag
_atom_site_refinement_flags
_atom_site_disorder_assembly
_atom_site_disorder_group
C1 C 1.0115(4) 0.6050(3) 0.7033(3) 0.0266(9) Uani 1 1 d . . .
C2 C 0.9477(4) 0.7088(3) 0.7130(3) 0.0262(8) Uani 1 1 d . . .
C3 C 0.9610(5) 0.7398(3) 0.8050(3) 0.0312(9) Uani 1 1 d . . .
C4 C 1.0432(4) 0.6643(3) 0.8575(3) 0.0287(9) Uani 1 1 d . . .
C5 C 1.0806(4) 0.5857(3) 0.7978(3) 0.0271(8) Uani 1 1 d . . .
C6 C 1.1073(5) 0.5738(4) 0.6058(3) 0.0361(10) Uani 1 1 d . . .
H6A H 1.1402 0.5044 0.6104 0.043 Uiso 1 1 calc R . .
H6B H 1.2031 0.6154 0.5916 0.043 Uiso 1 1 calc R . .
H6C H 1.0398 0.5816 0.5533 0.043 Uiso 1 1 calc R . .
C7 C 0.8896(5) 0.7677(3) 0.6315(4) 0.0383(10) Uani 1 1 d . . .
H7A H 0.8557 0.8335 0.6552 0.046 Uiso 1 1 calc R . .
H7B H 0.7982 0.7339 0.6090 0.046 Uiso 1 1 calc R . .
H7C H 0.9770 0.7741 0.5771 0.046 Uiso 1 1 calc R . .
C8 C 0.9048(5) 0.8361(3) 0.8502(4) 0.0394(11) Uani 1 1 d . . .
H8A H 0.9297 0.8379 0.9177 0.047 Uiso 1 1 calc R . .
H8B H 0.7882 0.8427 0.8501 0.047 Uiso 1 1 calc R . .
H8C H 0.9597 0.8907 0.8124 0.047 Uiso 1 1 calc R . .
C9 C 1.0775(6) 0.6760(4) 0.9617(4) 0.0459(12) Uani 1 1 d . . .
H9A H 1.1324 0.6167 0.9822 0.055 Uiso 1 1 calc R . .
H9B H 0.9759 0.6852 1.0049 0.055 Uiso 1 1 calc R . .
H9C H 1.1463 0.7338 0.9656 0.055 Uiso 1 1 calc R . .
C10 C 1.1721(5) 0.4943(4) 0.8183(4) 0.0398(11) Uani 1 1 d . . .
H10A H 1.2055 0.4984 0.8837 0.048 Uiso 1 1 calc R . .
H10B H 1.2675 0.4882 0.7693 0.048 Uiso 1 1 calc R . .
H10C H 1.1031 0.4364 0.8155 0.048 Uiso 1 1 calc R . .
C11 C 0.7804(4) 0.9534(3) 0.2187(3) 0.0254(8) Uani 1 1 d . . .
C12 C 0.7112(4) 1.0288(3) 0.1557(3) 0.0271(8) Uani 1 1 d . . .
C13 C 0.6588(4) 1.1059(3) 0.2138(3) 0.0286(9) Uani 1 1 d . . .
C14 C 0.6989(5) 1.0891(3) 0.3128(3) 0.0308(9) Uani 1 1 d . . .
C15 C 0.7768(4) 1.0013(3) 0.3173(3) 0.0275(9) Uani 1 1 d . . .
C16 C 0.9298(5) 0.8949(3) 0.1756(4) 0.0333(10) Uani 1 1 d . . .
H16A H 0.9608 0.8486 0.2251 0.040 Uiso 1 1 calc R . .
H16B H 1.0186 0.9407 0.1556 0.040 Uiso 1 1 calc R . .
H16C H 0.9055 0.8580 0.1185 0.040 Uiso 1 1 calc R . .
C17 C 0.7113(6) 1.0193(4) 0.0471(3) 0.0376(10) Uani 1 1 d . . .
H17A H 0.6593 1.0776 0.0219 0.045 Uiso 1 1 calc R . .
H17B H 0.6521 0.9598 0.0337 0.045 Uiso 1 1 calc R . .
H17C H 0.8225 1.0145 0.0149 0.045 Uiso 1 1 calc R . .
C18 C 0.5710(5) 1.1967(3) 0.1854(4) 0.0414(11) Uani 1 1 d . . .
H18A H 0.5488 1.2401 0.2421 0.050 Uiso 1 1 calc R . .
H18B H 0.4693 1.1774 0.1632 0.050 Uiso 1 1 calc R . .
H18C H 0.6377 1.2318 0.1323 0.050 Uiso 1 1 calc R . .
C19 C 0.6569(6) 1.1605(4) 0.3953(4) 0.0477(12) Uani 1 1 d . . .
H19A H 0.6956 1.1344 0.4546 0.057 Uiso 1 1 calc R . .
H19B H 0.5398 1.1693 0.4073 0.057 Uiso 1 1 calc R . .
H19C H 0.7080 1.2244 0.3776 0.057 Uiso 1 1 calc R . .
C20 C 0.8520(6) 0.9600(4) 0.4012(4) 0.0412(11) Uani 1 1 d . . .
H20A H 0.8328 1.0051 0.4567 0.049 Uiso 1 1 calc R . .
H20B H 0.9682 0.9522 0.3819 0.049 Uiso 1 1 calc R . .
H20C H 0.8045 0.8954 0.4202 0.049 Uiso 1 1 calc R . .
Ge1 Ge 0.80474(4) 0.52597(3) 0.72616(3) 0.02268(11) Uani 1 1 d . . .
Ge11 Ge 0.59433(4) 0.85684(3) 0.24719(3) 0.02445(11) Uani 1 1 d . . .
I1 I 0.65201(3) 0.55141(2) 0.89486(2) 0.03486(9) Uani 1 1 d . . .
I2 I 0.85578(3) 0.34276(2) 0.70181(3) 0.04061(10) Uani 1 1 d . . .
I3 I 0.60425(3) 0.56152(2) 0.60610(2) 0.03383(9) Uani 1 1 d . . .
I11 I 0.63217(3) 0.72764(2) 0.37609(2) 0.03584(9) Uani 1 1 d . . .
I12 I 0.55775(4) 0.75321(2) 0.09837(2) 0.04310(10) Uani 1 1 d . . .
I13 I 0.33281(3) 0.94480(2) 0.30395(3) 0.03953(10) Uani 1 1 d . . .

loop_
_atom_site_aniso_label
_atom_site_aniso_U_11
_atom_site_aniso_U_22
_atom_site_aniso_U_33
_atom_site_aniso_U_23
_atom_site_aniso_U_13
_atom_site_aniso_U_12
C1 0.0226(16) 0.028(2) 0.029(2) -0.0027(19) -0.0016(15) -0.0022(15)
C2 0.0243(17) 0.0219(19) 0.032(2) 0.0037(18) -0.0012(15) -0.0045(14)
C3 0.0267(18) 0.028(2) 0.038(2) -0.007(2) -0.0006(16) -0.0051(15)
C4 0.0238(17) 0.031(2) 0.031(2) -0.0030(19) -0.0039(15) -0.0043(15)
C5 0.0248(17) 0.028(2) 0.029(2) 0.0009(19) -0.0054(15) -0.0035(15)
C6 0.031(2) 0.040(2) 0.036(3) -0.011(2) 0.0016(17) -0.0052(17)
C7 0.044(2) 0.031(2) 0.042(3) 0.006(2) -0.010(2) -0.0027(18)
C8 0.040(2) 0.030(2) 0.048(3) -0.011(2) -0.0014(19) -0.0043(18)
C9 0.049(3) 0.053(3) 0.038(3) -0.011(3) -0.012(2) -0.006(2)
C10 0.038(2) 0.037(3) 0.047(3) -0.004(2) -0.016(2) 0.0057(19)
C11 0.0250(17) 0.028(2) 0.024(2) -0.0009(18) -0.0029(14) -0.0007(15)
C12 0.0272(18) 0.0240(19) 0.030(2) 0.0015(18) -0.0030(15) -0.0018(15)
C13 0.0240(17) 0.026(2) 0.035(2) -0.0016(19) -0.0018(15) -0.0014(15)
C14 0.0286(18) 0.031(2) 0.032(2) -0.005(2) -0.0004(16) -0.0019(16)
C15 0.0257(17) 0.027(2) 0.030(2) -0.0040(19) -0.0034(15) -0.0045(15)
C16 0.0272(18) 0.029(2) 0.042(3) -0.004(2) -0.0004(17) 0.0014(16)
C17 0.048(2) 0.032(2) 0.032(3) 0.001(2) -0.0045(19) -0.0029(19)
C18 0.039(2) 0.029(2) 0.055(3) -0.001(2) -0.003(2) 0.0039(18)
C19 0.056(3) 0.041(3) 0.045(3) -0.017(3) -0.001(2) 0.004(2)
C20 0.044(2) 0.045(3) 0.038(3) -0.004(2) -0.015(2) -0.001(2)
Ge1 0.02186(18) 0.0222(2) 0.0238(2) -0.00125(18) -0.00257(14) 0.00015(14)
Ge11 0.02537(19) 0.0233(2) 0.0248(2) -0.00113(18) -0.00337(15) 0.00059(15)
I1 0.03456(15) 0.04251(18) 0.02572(16) -0.00193(14) 0.00302(10) -0.00308(11)
I2 0.03850(15) 0.02277(15) 0.0607(2) -0.00316(14) -0.00706(13) 0.00311(11)
I3 0.03296(14) 0.03792(17) 0.03285(17) 0.00121(14) -0.01284(11) -0.00052(11)
I11 0.04151(16) 0.03067(16) 0.03476(18) 0.00628(14) -0.00356(12) 0.00486(11)
I12 0.0620(2) 0.03592(18) 0.03231(18) -0.00772(15) -0.00857(13) -0.01154(14)
I13 0.02534(14) 0.03577(17) 0.0564(2) 0.00063(15) -0.00154(12) 0.00534(11)

loop_
_geom_bond_atom_site_label_1
_geom_bond_atom_site_label_2
_geom_bond_distance
_geom_bond_site_symmetry_2
_geom_bond_publ_flag
C1 C2 1.500(5) . ?
C1 C5 1.512(6) . ?
C1 C6 1.533(6) . ?
C1 Ge1 2.028(4) . ?
C2 C3 1.357(6) . ?
C2 C7 1.501(6) . ?
C3 C4 1.466(6) . ?
C3 C8 1.496(6) . ?
C4 C5 1.361(6) . ?
C4 C9 1.510(6) . ?
C5 C10 1.494(6) . ?
C11 C12 1.495(6) . ?
C11 C15 1.508(6) . ?
C11 C16 1.532(5) . ?
C11 Ge11 2.035(4) . ?
C12 C13 1.357(6) . ?
C12 C17 1.502(6) . ?
C13 C14 1.462(6) . ?
C13 C18 1.502(6) . ?
C14 C15 1.357(6) . ?
C14 C19 1.504(6) . ?
C15 C20 1.488(6) . ?
Ge1 I1 2.5270(10) . ?
Ge1 I2 2.5306(8) . ?
Ge1 I3 2.5473(9) . ?
Ge11 I13 2.5230(10) . ?
Ge11 I11 2.5254(10) . ?
Ge11 I12 2.5486(9) . ?

loop_
_cod_related_entry_id
_cod_related_entry_database
_cod_related_entry_code
1 ChemSpider 4416495
